data_2242865
loop_
_publ_author_name
'Muthukumar, Manickam'
'Karthikeyan, Ammasai'
'Poovarasan, Madehswaran'
'Ruckmani, Vadivel'
'Rajaram, Dhanakotti'
'Jegan Jeniferc, Simson'
'Abdul Razak, Ibrahim'

_publ_section_title
;
 Redetermination of the crystal structure of
 2-oxo-1,3-thiazolidin-4-iminium chloride
;
_journal_coeditor_code JJ2207
_journal_issue 4
_journal_name_full 'Acta Crystallographica Section E'
_journal_page_first 443
_journal_page_last 446
_journal_paper_doi 10.1107/S2056989019003189
_journal_volume 75
_journal_year 2019
_chemical_formula_iupac 'C3 H5 N2 O S +, Cl -'
_chemical_formula_moiety 'C3 H5 N2 O S +, Cl -'
_chemical_formula_sum 'C3 H5 Cl N2 O S'
_chemical_formula_weight 152.60
_chemical_name_systematic
;
2-Oxo-1,3-thiazolidin-4-iminium chloride
;
_space_group_IT_number 61
_symmetry_cell_setting orthorhombic
_symmetry_space_group_name_Hall '-P 2ac 2ab'
_symmetry_space_group_name_H-M 'P b c a'
_atom_sites_solution_hydrogens geom
_atom_sites_solution_primary direct
_atom_sites_solution_secondary difmap
_audit_creation_method SHELXL-97
_cell_angle_alpha 90.00
_cell_angle_beta 90.00
_cell_angle_gamma 90.00
_cell_formula_units_Z 8
_cell_length_a 7.5106(11)
_cell_length_b 9.3140(13)
_cell_length_c 17.343(3)
_cell_measurement_reflns_used 1800
_cell_measurement_temperature 296(2)
_cell_measurement_theta_max 30.2
_cell_measurement_theta_min 2.35
_cell_volume 1213.2(3)
_computing_cell_refinement
;
SAINT (Bruker, 2009)
;
_computing_data_collection
;
APEX2 (Bruker, 2009)
;
_computing_data_reduction
;
SAINT (Bruker, 2009)
;
_computing_molecular_graphics
;
PLATON (Spek, 2009) and Mercury (Macrae <i>et al.</i>, 2008)
;
_computing_publication_material
;
PLATON (Spek, 2009)
;
_computing_structure_refinement
;
SHELXTL (Sheldrick, 2008)
;
_computing_structure_solution
;
SHELXTL (Sheldrick, 2008)
;
_diffrn_ambient_temperature 296(2)
_diffrn_measured_fraction_theta_full 0.999
_diffrn_measured_fraction_theta_max 0.999
_diffrn_measurement_device_type 'Bruker SMART APEXII DUO CCD area detector'
_diffrn_measurement_method 'phi and omega scans'
_diffrn_radiation_monochromator graphite
_diffrn_radiation_source 'fine-focus sealed tube'
_diffrn_radiation_type MoK\a
_diffrn_radiation_wavelength 0.71073
_diffrn_reflns_av_R_equivalents 0.0202
_diffrn_reflns_av_sigmaI/netI 0.0167
_diffrn_reflns_limit_h_max 10
_diffrn_reflns_limit_h_min -10
_diffrn_reflns_limit_k_max 13
_diffrn_reflns_limit_k_min -10
_diffrn_reflns_limit_l_max 20
_diffrn_reflns_limit_l_min -24
_diffrn_reflns_number 7517
_diffrn_reflns_theta_full 30.20
_diffrn_reflns_theta_max 30.20
_diffrn_reflns_theta_min 2.35
_exptl_absorpt_coefficient_mu 0.870
_exptl_absorpt_correction_T_max 0.8321
_exptl_absorpt_correction_T_min 0.6834
_exptl_absorpt_correction_type multi-scan
_exptl_absorpt_process_details
;
(SADABS; Bruker, 2009)
;
_exptl_crystal_colour yellow
_exptl_crystal_density_diffrn 1.671
_exptl_crystal_density_method 'not measured'
_exptl_crystal_description prism
_exptl_crystal_F_000 624
_exptl_crystal_size_max 0.54
_exptl_crystal_size_mid 0.45
_exptl_crystal_size_min 0.25
_refine_diff_density_max 0.331
_refine_diff_density_min -0.220
_refine_ls_extinction_method none
_refine_ls_goodness_of_fit_ref 1.053
_refine_ls_hydrogen_treatment constr
_refine_ls_matrix_type full
_refine_ls_number_parameters 73
_refine_ls_number_reflns 1798
_refine_ls_number_restraints 0
_refine_ls_restrained_S_all 1.053
_refine_ls_R_factor_all 0.0328
_refine_ls_R_factor_gt 0.0270
_refine_ls_shift/su_max 0.001
_refine_ls_shift/su_mean 0.000
_refine_ls_structure_factor_coef Fsqd
_refine_ls_weighting_details 'calc w=1/[\s^2^(Fo^2^)+(0.0384P)^2^+0.4007P] where P=(Fo^2^+2Fc^2^)/3'
_refine_ls_weighting_scheme calc
_refine_ls_wR_factor_gt 0.0725
_refine_ls_wR_factor_ref 0.0768
_reflns_number_gt 1554
_reflns_number_total 1798
_reflns_threshold_expression >2sigma(I)
_cod_data_source_file jj2207sup1.cif
_cod_data_source_block I
_cod_database_code 2242865

loop_
_symmetry_equiv_pos_as_xyz
'x, y, z'
'x+1/2, -y+1/2, -z'
'-x, y+1/2, -z+1/2'
'-x+1/2, -y, z+1/2'
'-x, -y, -z'
'-x-1/2, y-1/2, z'
'x, -y-1/2, z-1/2'
'x-1/2, y, -z-1/2'

loop_
_atom_site_type_symbol
_atom_site_label
_atom_site_fract_x
_atom_site_fract_y
_atom_site_fract_z
_atom_site_U_iso_or_equiv
_atom_site_adp_type
_atom_site_calc_flag
_atom_site_refinement_flags
_atom_site_occupancy
_atom_site_symmetry_multiplicity
S S1 0.37439(5) -0.01239(4) 0.86421(2) 0.03155(11) Uani d . 1 1
O O1 0.67766(16) 0.25652(11) 0.75866(7) 0.0389(2) Uani d . 1 1
N N1 0.3380(2) 0.18329(15) 0.97467(7) 0.0409(3) Uani d . 1 1
H H1 0.3567 0.2663 0.9949 0.049 Uiso calc R 1 1
H H3 0.2747 0.1209 0.9988 0.049 Uiso calc R 1 1
C C3 0.40497(18) 0.15240(14) 0.90803(7) 0.0270(3) Uani d . 1 1
C C2 0.51618(18) 0.03829(13) 0.78499(7) 0.0272(3) Uani d . 1 1
H H5 0.6172 -0.0263 0.7817 0.033 Uiso calc R 1 1
H H2 0.4507 0.0336 0.7368 0.033 Uiso calc R 1 1
C C1 0.57886(18) 0.18932(13) 0.79961(7) 0.0264(3) Uani d . 1 1
N N2 0.50511(14) 0.24392(11) 0.86677(6) 0.0268(2) Uani d . 1 1
H H4 0.5224 0.3312 0.8812 0.032 Uiso calc R 1 1
Cl Cl1 0.63837(5) 0.54422(4) 0.91839(2) 0.03440(11) Uani d . 1 1

loop_
_atom_site_aniso_label
_atom_site_aniso_U_11
_atom_site_aniso_U_22
_atom_site_aniso_U_33
_atom_site_aniso_U_12
_atom_site_aniso_U_13
_atom_site_aniso_U_23
S1 0.0393(2) 0.02303(17) 0.03232(19) -0.00807(13) 0.00667(13) -0.00457(12)
O1 0.0438(6) 0.0310(5) 0.0418(6) -0.0042(5) 0.0099(5) 0.0066(4)
N1 0.0593(9) 0.0310(6) 0.0325(6) -0.0057(6) 0.0111(6) -0.0077(5)
C3 0.0311(6) 0.0224(5) 0.0275(6) -0.0007(5) -0.0013(5) -0.0025(4)
C2 0.0301(6) 0.0255(6) 0.0261(6) -0.0020(5) 0.0015(5) -0.0030(4)
C1 0.0281(6) 0.0223(5) 0.0289(6) 0.0021(5) -0.0022(5) 0.0028(4)
N2 0.0312(5) 0.0188(5) 0.0304(5) -0.0014(4) -0.0018(4) -0.0022(4)
Cl1 0.0453(2) 0.02841(18) 0.02950(18) -0.00821(13) 0.00436(13) -0.00460(12)

loop_
_atom_type_symbol
_atom_type_description
_atom_type_scat_dispersion_real
_atom_type_scat_dispersion_imag
_atom_type_scat_source
C C 0.0033 0.0016 'International Tables Vol C Tables 4.2.6.8 and 6.1.1.4'
H H 0.0000 0.0000 'International Tables Vol C Tables 4.2.6.8 and 6.1.1.4'
O O 0.0106 0.0060 'International Tables Vol C Tables 4.2.6.8 and 6.1.1.4'
S S 0.1246 0.1234 'International Tables Vol C Tables 4.2.6.8 and 6.1.1.4'
N N 0.0061 0.0033 'International Tables Vol C Tables 4.2.6.8 and 6.1.1.4'
Cl Cl 0.1484 0.1585 'International Tables Vol C Tables 4.2.6.8 and 6.1.1.4'

loop_
_geom_angle_atom_site_label_1
_geom_angle_atom_site_label_2
_geom_angle_atom_site_label_3
_geom_angle
C3 S1 C2 91.38(6)
C3 N1 H1 120.0
C3 N1 H3 120.0
H1 N1 H3 120.0
N1 C3 N2 123.56(12)
N1 C3 S1 122.62(11)
N2 C3 S1 113.82(9)
C1 C2 S1 107.55(9)
C1 C2 H5 110.2
S1 C2 H5 110.2
C1 C2 H2 110.2
S1 C2 H2 110.2
H5 C2 H2 108.5
O1 C1 N2 123.48(12)
O1 C1 C2 125.45(12)
N2 C1 C2 111.06(11)
C3 N2 C1 116.00(11)
C3 N2 H4 122.0
C1 N2 H4 122.0

loop_
_geom_bond_atom_site_label_1
_geom_bond_atom_site_label_2
_geom_bond_distance
S1 C3 1.7280(13)
S1 C2 1.8013(14)
O1 C1 1.2027(17)
N1 C3 1.2930(17)
N1 H1 0.8600
N1 H3 0.8600
C3 N2 1.3432(16)
C2 C1 1.5049(18)
C2 H5 0.9700
C2 H2 0.9700
C1 N2 1.3865(17)
N2 H4 0.8600

loop_
_geom_hbond_atom_site_label_D
_geom_hbond_atom_site_label_H
_geom_hbond_atom_site_label_A
_geom_hbond_site_symmetry_A
_geom_hbond_distance_DH
_geom_hbond_distance_HA
_geom_hbond_distance_DA
_geom_hbond_angle_DHA
N1 H1 Cl1 5_667 0.86 2.32 3.1484(15) 162
N1 H3 Cl1 2_457 0.86 2.34 3.1903(15) 170
N2 H4 Cl1 . 0.86 2.26 3.1026(12) 166
C2 H2 Cl1 3_646 0.97 2.78 3.7137(14) 163
C2 H5 O1 6_755 0.97 2.57 3.5190(18) 165
C1 O1 Cg1 8_657 1.2027(17) 3.1296(14) 3.9430(15) 124.89(9)

loop_
_geom_torsion_atom_site_label_1
_geom_torsion_atom_site_label_2
_geom_torsion_atom_site_label_3
_geom_torsion_atom_site_label_4
_geom_torsion
C2 S1 C3 N1 -176.63(14)
C2 S1 C3 N2 2.92(11)
C3 S1 C2 C1 -0.44(10)
S1 C2 C1 O1 179.02(12)
S1 C2 C1 N2 -2.00(13)
N1 C3 N2 C1 174.68(14)
S1 C3 N2 C1 -4.87(15)
O1 C1 N2 C3 -176.60(14)
C2 C1 N2 C3 4.40(16)

_cod_database_fobs_code 2242865
